data_4316386
loop_
_publ_author_name
'Matthew F. Cain'
'Russell P. Hughes'
'David S. Glueck'
'James A. Golen'
'Curtis E. Moore'
'Arnold L. Rheingold'

_publ_section_title
;
 Synthesis and Structure of Intermediates in Copper-Catalyzed Alkylation
 of Diphenylphosphine
;
_journal_name_full 'Inorganic Chemistry'
_journal_page_first 7650
_journal_page_last 7662
_journal_paper_doi 10.1021/ic100816u
_journal_volume 49
_journal_year 2010
_chemical_formula_sum 'C61.5 H59 Cl3 Cu F6 P5'
_chemical_formula_weight 1236.83
_chemical_name_systematic
; 
 ? 
;
_space_group_IT_number 14
_symmetry_cell_setting monoclinic
_symmetry_space_group_name_Hall '-P 2yn'
_symmetry_space_group_name_H-M 'P 1 21/n 1'
_atom_sites_solution_hydrogens geom
_atom_sites_solution_primary direct
_atom_sites_solution_secondary difmap
_audit_creation_method SHELXL-97
_cell_angle_alpha 90.00
_cell_angle_beta 92.301(3)
_cell_angle_gamma 90.00
_cell_formula_units_Z 4
_cell_length_a 16.0842(7)
_cell_length_b 16.9120(7)
_cell_length_c 21.1911(9)
_cell_measurement_reflns_used 9961
_cell_measurement_temperature 120(2)
_cell_measurement_theta_max 64.09
_cell_measurement_theta_min 3.34
_cell_volume 5759.7(4)
_computing_cell_refinement 'Bruker SAINT'
_computing_data_collection 'Bruker APEX2'
_computing_data_reduction 'Bruker SAINT'
_computing_molecular_graphics 'Bruker SHELXTL'
_computing_publication_material 'Bruker SHELXTL'
_computing_structure_refinement 'SHELXL-97 (Sheldrick, 2008)'
_computing_structure_solution 'SHELXS-97 (Sheldrick, 2008)'
_diffrn_ambient_temperature 120(2)
_diffrn_measured_fraction_theta_full 1.000
_diffrn_measured_fraction_theta_max 0.966
_diffrn_measurement_device_type 'Bruker APEX-II CCD'
_diffrn_measurement_method '\f and \w scans'
_diffrn_radiation_monochromator graphite
_diffrn_radiation_source 'fine-focus sealed tube'
_diffrn_radiation_type CuK\a
_diffrn_radiation_wavelength 1.54178
_diffrn_reflns_av_R_equivalents 0.0518
_diffrn_reflns_av_sigmaI/netI 0.0322
_diffrn_reflns_limit_h_max 18
_diffrn_reflns_limit_h_min -18
_diffrn_reflns_limit_k_max 19
_diffrn_reflns_limit_k_min -19
_diffrn_reflns_limit_l_max 24
_diffrn_reflns_limit_l_min -24
_diffrn_reflns_number 63388
_diffrn_reflns_theta_full 60.00
_diffrn_reflns_theta_max 65.50
_diffrn_reflns_theta_min 3.34
_exptl_absorpt_coefficient_mu 3.621
_exptl_absorpt_correction_T_max 0.8397
_exptl_absorpt_correction_T_min 0.4646
_exptl_absorpt_correction_type multi-scan
_exptl_absorpt_process_details SADABS
_exptl_crystal_colour colourless
_exptl_crystal_density_diffrn 1.426
_exptl_crystal_density_method 'not measured'
_exptl_crystal_description Needle
_exptl_crystal_F_000 2548
_exptl_crystal_size_max 0.25
_exptl_crystal_size_mid 0.10
_exptl_crystal_size_min 0.05
_refine_diff_density_max 1.365
_refine_diff_density_min -0.920
_refine_diff_density_rms 0.088
_refine_ls_extinction_method none
_refine_ls_goodness_of_fit_ref 1.040
_refine_ls_hydrogen_treatment constr
_refine_ls_matrix_type full
_refine_ls_number_parameters 695
_refine_ls_number_reflns 9563
_refine_ls_number_restraints 1
_refine_ls_restrained_S_all 1.041
_refine_ls_R_factor_all 0.0707
_refine_ls_R_factor_gt 0.0558
_refine_ls_shift/su_max 0.000
_refine_ls_shift/su_mean 0.000
_refine_ls_structure_factor_coef Fsqd
_refine_ls_weighting_details 'calc w=1/[\s^2^(Fo^2^)+(0.0807P)^2^+13.6952P] where P=(Fo^2^+2Fc^2^)/3'
_refine_ls_weighting_scheme calc
_refine_ls_wR_factor_gt 0.1489
_refine_ls_wR_factor_ref 0.1608
_reflns_number_gt 7733
_reflns_number_total 9563
_reflns_threshold_expression >2\s(I)
_cod_data_source_file ic100816u_si_003_06.cif
_cod_data_source_block glu310
_cod_depositor_comments
;
The following automatic conversions were performed:

'_symmetry_cell_setting' value 'Monoclinic' changed to 'monoclinic'
according to the built-in table from CIF Core dictionary named
'cif_core.dic' version 2.4.1 from 2010-06-29.

Automatic conversion script
Id: cif_fix_values 1646 2011-03-28 12:23:43Z adriana 
;
_cod_original_formula_sum 'C61.50 H59 Cl3 Cu F6 P5'
_cod_database_code 4316386

loop_
_symmetry_equiv_pos_as_xyz
'x, y, z'
'-x+1/2, y+1/2, -z+1/2'
'-x, -y, -z'
'x-1/2, -y-1/2, z-1/2'

loop_
_atom_site_label
_atom_site_type_symbol
_atom_site_fract_x
_atom_site_fract_y
_atom_site_fract_z
_atom_site_U_iso_or_equiv
_atom_site_adp_type
_atom_site_occupancy
_atom_site_symmetry_multiplicity
_atom_site_calc_flag
_atom_site_refinement_flags
_atom_site_disorder_assembly
_atom_site_disorder_group
C1 C 0.2823(3) 0.4681(3) 0.3201(2) 0.0417(11) Uani 1 1 d . . .
H1A H 0.3337 0.4838 0.3002 0.063 Uiso 1 1 calc R . .
H1B H 0.2714 0.4119 0.3117 0.063 Uiso 1 1 calc R . .
H1C H 0.2883 0.4768 0.3658 0.063 Uiso 1 1 calc R . .
C2 C 0.2095(2) 0.5177(2) 0.29280(17) 0.0280(8) Uani 1 1 d . . .
C3 C 0.1296(2) 0.4841(2) 0.32147(18) 0.0271(8) Uani 1 1 d . . .
H3A H 0.1426 0.4715 0.3664 0.032 Uiso 1 1 calc R . .
H3B H 0.1156 0.4337 0.2997 0.032 Uiso 1 1 calc R . .
C4 C 0.2259(2) 0.6041(2) 0.31316(18) 0.0317(9) Uani 1 1 d . . .
H4A H 0.2864 0.6141 0.3111 0.038 Uiso 1 1 calc R . .
H4B H 0.2116 0.6092 0.3580 0.038 Uiso 1 1 calc R . .
C5 C 0.2088(2) 0.5061(2) 0.22030(17) 0.0266(8) Uani 1 1 d . . .
H5A H 0.2232 0.4502 0.2120 0.032 Uiso 1 1 calc R . .
H5B H 0.2538 0.5391 0.2037 0.032 Uiso 1 1 calc R . .
C6 C -0.0487(2) 0.4787(2) 0.32848(17) 0.0286(9) Uani 1 1 d . . .
C7 C -0.0438(3) 0.3974(3) 0.32037(18) 0.0384(10) Uani 1 1 d . . .
H7 H 0.0079 0.3738 0.3111 0.046 Uiso 1 1 calc R . .
C8 C -0.1136(4) 0.3506(3) 0.3257(2) 0.0565(15) Uani 1 1 d . . .
H8 H -0.1092 0.2951 0.3200 0.068 Uiso 1 1 calc R . .
C9 C -0.1874(4) 0.3821(4) 0.3388(2) 0.0651(17) Uani 1 1 d . . .
H9 H -0.2346 0.3489 0.3422 0.078 Uiso 1 1 calc R . .
C10 C -0.1950(3) 0.4630(4) 0.3474(2) 0.0633(17) Uani 1 1 d . . .
H10 H -0.2474 0.4853 0.3565 0.076 Uiso 1 1 calc R . .
C11 C -0.1253(3) 0.5116(3) 0.3427(2) 0.0428(11) Uani 1 1 d . . .
H11 H -0.1300 0.5670 0.3492 0.051 Uiso 1 1 calc R . .
C12 C 0.0412(2) 0.5999(2) 0.39278(17) 0.0274(8) Uani 1 1 d . . .
C13 C 0.0618(3) 0.5624(3) 0.44965(19) 0.0352(9) Uani 1 1 d . . .
H13 H 0.0734 0.5073 0.4501 0.042 Uiso 1 1 calc R . .
C14 C 0.0657(3) 0.6046(3) 0.50547(19) 0.0413(11) Uani 1 1 d . . .
H14 H 0.0801 0.5786 0.5441 0.050 Uiso 1 1 calc R . .
C15 C 0.0487(3) 0.6846(3) 0.5051(2) 0.0458(12) Uani 1 1 d . . .
H15 H 0.0517 0.7137 0.5435 0.055 Uiso 1 1 calc R . .
C16 C 0.0274(3) 0.7222(3) 0.4494(2) 0.0520(13) Uani 1 1 d . . .
H16 H 0.0156 0.7773 0.4492 0.062 Uiso 1 1 calc R . .
C17 C 0.0231(3) 0.6798(3) 0.3934(2) 0.0403(10) Uani 1 1 d . . .
H17 H 0.0076 0.7060 0.3551 0.048 Uiso 1 1 calc R . .
C18 C 0.1764(3) 0.7673(3) 0.32238(19) 0.0383(10) Uani 1 1 d . . .
C19 C 0.2267(3) 0.7681(3) 0.3777(2) 0.0516(13) Uani 1 1 d . . .
H19 H 0.2622 0.7246 0.3877 0.062 Uiso 1 1 calc R . .
C20 C 0.2246(4) 0.8325(4) 0.4179(2) 0.0659(18) Uani 1 1 d . . .
H20 H 0.2583 0.8325 0.4558 0.079 Uiso 1 1 calc R . .
C21 C 0.1755(5) 0.8952(4) 0.4040(3) 0.073(2) Uani 1 1 d . . .
H21 H 0.1750 0.9388 0.4322 0.088 Uiso 1 1 calc R . .
C22 C 0.1256(4) 0.8967(3) 0.3488(3) 0.0615(16) Uani 1 1 d . . .
H22 H 0.0912 0.9411 0.3391 0.074 Uiso 1 1 calc R . .
C23 C 0.1268(3) 0.8323(3) 0.3082(2) 0.0442(11) Uani 1 1 d . . .
H23 H 0.0933 0.8329 0.2703 0.053 Uiso 1 1 calc R . .
C24 C 0.2411(3) 0.7142(2) 0.20715(18) 0.0330(9) Uani 1 1 d . . .
C25 C 0.3257(3) 0.7019(3) 0.2096(2) 0.0492(12) Uani 1 1 d . . .
H25 H 0.3515 0.6759 0.2450 0.059 Uiso 1 1 calc R . .
C26 C 0.3739(3) 0.7275(4) 0.1601(2) 0.0585(15) Uani 1 1 d . . .
H26 H 0.4321 0.7180 0.1617 0.070 Uiso 1 1 calc R . .
C27 C 0.3377(3) 0.7661(3) 0.1095(2) 0.0515(13) Uani 1 1 d . . .
H27 H 0.3710 0.7843 0.0764 0.062 Uiso 1 1 calc R . .
C28 C 0.2539(4) 0.7785(3) 0.1064(2) 0.0513(13) Uani 1 1 d . . .
H28 H 0.2288 0.8048 0.0709 0.062 Uiso 1 1 calc R . .
C29 C 0.2052(3) 0.7528(2) 0.1551(2) 0.0414(11) Uani 1 1 d . . .
H29 H 0.1468 0.7618 0.1527 0.050 Uiso 1 1 calc R . .
C30 C 0.1510(2) 0.5317(2) 0.09417(16) 0.0228(8) Uani 1 1 d . . .
C31 C 0.2190(2) 0.5788(2) 0.08114(18) 0.0287(8) Uani 1 1 d . . .
H31 H 0.2462 0.6080 0.1143 0.034 Uiso 1 1 calc R . .
C32 C 0.2475(3) 0.5838(2) 0.02062(18) 0.0334(9) Uani 1 1 d . . .
H32 H 0.2940 0.6165 0.0124 0.040 Uiso 1 1 calc R . .
C33 C 0.2091(3) 0.5419(2) -0.02779(19) 0.0369(10) Uani 1 1 d . . .
H33 H 0.2288 0.5454 -0.0693 0.044 Uiso 1 1 calc R . .
C34 C 0.1419(3) 0.4949(3) -0.01572(19) 0.0387(10) Uani 1 1 d . . .
H34 H 0.1155 0.4656 -0.0491 0.046 Uiso 1 1 calc R . .
C35 C 0.1123(2) 0.4898(2) 0.04459(18) 0.0313(9) Uani 1 1 d . . .
H35 H 0.0654 0.4576 0.0522 0.038 Uiso 1 1 calc R . .
C36 C 0.0532(2) 0.4370(2) 0.17249(16) 0.0247(8) Uani 1 1 d . . .
C37 C 0.0891(3) 0.3623(2) 0.1749(2) 0.0360(9) Uani 1 1 d . . .
H37 H 0.1480 0.3572 0.1784 0.043 Uiso 1 1 calc R . .
C38 C 0.0397(3) 0.2957(2) 0.1724(2) 0.0449(11) Uani 1 1 d . . .
H38 H 0.0648 0.2449 0.1743 0.054 Uiso 1 1 calc R . .
C39 C -0.0458(3) 0.3021(3) 0.1672(2) 0.0426(11) Uani 1 1 d . . .
H39 H -0.0794 0.2559 0.1663 0.051 Uiso 1 1 calc R . .
C40 C -0.0818(3) 0.3751(2) 0.16339(19) 0.0351(9) Uani 1 1 d . . .
H40 H -0.1406 0.3797 0.1591 0.042 Uiso 1 1 calc R . .
C41 C -0.0330(2) 0.4426(2) 0.16580(17) 0.0277(8) Uani 1 1 d . . .
H41 H -0.0586 0.4931 0.1629 0.033 Uiso 1 1 calc R . .
C42 C -0.0935(3) 0.7935(2) 0.2174(2) 0.0369(10) Uani 1 1 d . . .
H42A H -0.0466 0.8311 0.2233 0.044 Uiso 1 1 calc R . .
H42B H -0.1340 0.8176 0.1867 0.044 Uiso 1 1 calc R . .
C43 C -0.1350(3) 0.7857(2) 0.2795(2) 0.0362(10) Uani 1 1 d . . .
C44 C -0.2027(3) 0.7376(3) 0.2882(2) 0.0444(11) Uani 1 1 d . . .
H44 H -0.2261 0.7089 0.2533 0.053 Uiso 1 1 calc R . .
C45 C -0.2374(3) 0.7302(3) 0.3468(3) 0.0552(13) Uani 1 1 d . . .
H45 H -0.2817 0.6940 0.3524 0.066 Uiso 1 1 calc R . .
C46 C -0.2078(3) 0.7748(4) 0.3964(2) 0.0670(17) Uani 1 1 d . . .
H46 H -0.2313 0.7701 0.4367 0.080 Uiso 1 1 calc R . .
C47 C -0.1442(4) 0.8262(5) 0.3874(3) 0.091(3) Uani 1 1 d . . .
H47 H -0.1247 0.8592 0.4212 0.110 Uiso 1 1 calc R . .
C48 C -0.1073(3) 0.8311(4) 0.3293(3) 0.0696(18) Uani 1 1 d . . .
H48 H -0.0623 0.8665 0.3242 0.083 Uiso 1 1 calc R . .
C49 C -0.0171(3) 0.7378(2) 0.10632(19) 0.0328(9) Uani 1 1 d . . .
C50 C 0.0054(3) 0.6821(2) 0.06205(19) 0.0342(9) Uani 1 1 d . . .
H50 H -0.0009 0.6275 0.0714 0.041 Uiso 1 1 calc R . .
C51 C 0.0365(3) 0.7036(3) 0.0050(2) 0.0437(11) Uani 1 1 d . . .
H51 H 0.0506 0.6645 -0.0249 0.052 Uiso 1 1 calc R . .
C52 C 0.0469(3) 0.7829(3) -0.0082(2) 0.0539(13) Uani 1 1 d . . .
H52 H 0.0690 0.7986 -0.0471 0.065 Uiso 1 1 calc R . .
C53 C 0.0254(4) 0.8386(3) 0.0347(3) 0.0602(15) Uani 1 1 d . . .
H53 H 0.0321 0.8930 0.0250 0.072 Uiso 1 1 calc R . .
C54 C -0.0062(3) 0.8171(3) 0.0923(2) 0.0494(12) Uani 1 1 d . . .
H54 H -0.0202 0.8566 0.1220 0.059 Uiso 1 1 calc R . .
C55 C -0.1502(2) 0.6522(2) 0.15804(18) 0.0312(9) Uani 1 1 d . . .
C56 C -0.1764(2) 0.5884(2) 0.19275(19) 0.0329(9) Uani 1 1 d . . .
H56 H -0.1394 0.5657 0.2238 0.040 Uiso 1 1 calc R . .
C57 C -0.2555(3) 0.5568(3) 0.1833(2) 0.0424(11) Uani 1 1 d . . .
H57 H -0.2727 0.5131 0.2076 0.051 Uiso 1 1 calc R . .
C58 C -0.3085(3) 0.5898(3) 0.1381(2) 0.0509(12) Uani 1 1 d . . .
H58 H -0.3632 0.5692 0.1317 0.061 Uiso 1 1 calc R . .
C59 C -0.2831(3) 0.6521(3) 0.1021(2) 0.0489(12) Uani 1 1 d . . .
H59 H -0.3200 0.6738 0.0706 0.059 Uiso 1 1 calc R . .
C60 C -0.2042(3) 0.6836(3) 0.1114(2) 0.0395(10) Uani 1 1 d . . .
H60 H -0.1868 0.7264 0.0861 0.047 Uiso 1 1 calc R . .
C1S C 0.3432(4) 0.5319(4) 0.5060(3) 0.0798(19) Uani 1 1 d . . .
H1S1 H 0.3780 0.5308 0.5456 0.096 Uiso 1 1 calc R . .
H1S2 H 0.3804 0.5250 0.4702 0.096 Uiso 1 1 calc R . .
C2S C 0.5332(9) 0.4798(7) 0.0295(7) 0.124(7) Uani 0.50 1 d PD . .
H2S1 H 0.5943 0.4868 0.0339 0.148 Uiso 0.50 1 calc PR . .
H2S2 H 0.5166 0.4471 0.0656 0.148 Uiso 0.50 1 calc PR . .
Cl1S Cl 0.26995(11) 0.45274(10) 0.50635(8) 0.0808(5) Uani 1 1 d . . .
Cl2S Cl 0.29282(10) 0.62216(10) 0.49905(7) 0.0744(4) Uani 1 1 d . . .
Cl3S Cl 0.48746(16) 0.5735(2) 0.03769(16) 0.1613(13) Uani 1 1 d D . .
Cu1 Cu 0.04792(3) 0.62814(3) 0.23076(2) 0.02170(15) Uani 1 1 d . . .
F1 F 0.48123(19) 0.4721(2) 0.2838(2) 0.0918(13) Uani 1 1 d . . .
F2 F 0.6069(2) 0.4819(2) 0.3289(3) 0.1058(16) Uani 1 1 d . . .
F3 F 0.4957(3) 0.5101(3) 0.3819(2) 0.1134(15) Uani 1 1 d . . .
F4 F 0.5833(2) 0.6058(2) 0.3550(3) 0.1165(18) Uani 1 1 d . . .
F5 F 0.45638(19) 0.59769(18) 0.3107(2) 0.0802(11) Uani 1 1 d . . .
F6 F 0.5645(5) 0.5696(5) 0.2585(3) 0.183(3) Uani 1 1 d . . .
P1 P 0.03660(5) 0.54725(5) 0.31749(4) 0.0226(2) Uani 1 1 d . . .
P2 P 0.17087(6) 0.68286(6) 0.26841(4) 0.0280(2) Uani 1 1 d . . .
P3 P 0.11238(5) 0.52890(5) 0.17423(4) 0.0211(2) Uani 1 1 d . . .
P4 P -0.05294(6) 0.70184(6) 0.18174(5) 0.0274(2) Uani 1 1 d . . .
P1A P 0.53220(7) 0.54108(7) 0.31805(7) 0.0492(3) Uani 1 1 d . . .

loop_
_atom_site_aniso_label
_atom_site_aniso_U_11
_atom_site_aniso_U_22
_atom_site_aniso_U_33
_atom_site_aniso_U_23
_atom_site_aniso_U_13
_atom_site_aniso_U_12
C1 0.028(2) 0.062(3) 0.035(2) 0.015(2) -0.0033(18) 0.011(2)
C2 0.0213(18) 0.038(2) 0.0244(19) 0.0066(17) 0.0009(15) 0.0000(16)
C3 0.0269(19) 0.030(2) 0.0241(19) 0.0065(16) 0.0037(15) -0.0004(16)
C4 0.027(2) 0.047(2) 0.0208(19) 0.0035(17) 0.0003(15) -0.0087(18)
C5 0.0227(18) 0.034(2) 0.0236(19) 0.0026(16) 0.0019(15) 0.0015(16)
C6 0.0252(19) 0.045(2) 0.0158(18) 0.0057(17) 0.0004(14) -0.0097(17)
C7 0.049(3) 0.042(2) 0.024(2) 0.0000(18) 0.0030(18) -0.019(2)
C8 0.073(4) 0.067(3) 0.030(2) -0.004(2) 0.005(2) -0.044(3)
C9 0.057(3) 0.098(5) 0.039(3) 0.000(3) -0.002(2) -0.051(3)
C10 0.024(2) 0.128(6) 0.038(3) 0.016(3) 0.003(2) -0.015(3)
C11 0.029(2) 0.070(3) 0.030(2) 0.010(2) 0.0007(17) -0.005(2)
C12 0.0278(19) 0.032(2) 0.0227(19) 0.0002(16) 0.0057(15) -0.0054(16)
C13 0.037(2) 0.041(2) 0.028(2) -0.0003(18) -0.0029(17) -0.0039(18)
C14 0.045(2) 0.057(3) 0.021(2) -0.003(2) -0.0035(18) -0.009(2)
C15 0.051(3) 0.057(3) 0.031(2) -0.016(2) 0.011(2) -0.017(2)
C16 0.081(4) 0.036(2) 0.040(3) -0.011(2) 0.024(2) -0.008(2)
C17 0.056(3) 0.036(2) 0.030(2) 0.0020(19) 0.013(2) -0.004(2)
C18 0.048(2) 0.043(3) 0.025(2) -0.0061(18) 0.0097(18) -0.024(2)
C19 0.064(3) 0.061(3) 0.030(2) -0.005(2) 0.003(2) -0.036(3)
C20 0.092(4) 0.077(4) 0.030(3) -0.016(3) 0.011(3) -0.050(4)
C21 0.109(5) 0.066(4) 0.049(3) -0.031(3) 0.040(3) -0.059(4)
C22 0.084(4) 0.042(3) 0.062(4) -0.020(3) 0.038(3) -0.030(3)
C23 0.054(3) 0.036(2) 0.043(3) -0.011(2) 0.016(2) -0.018(2)
C24 0.043(2) 0.032(2) 0.025(2) -0.0062(17) 0.0053(17) -0.0172(18)
C25 0.040(2) 0.079(4) 0.028(2) -0.001(2) -0.0002(19) -0.027(2)
C26 0.043(3) 0.088(4) 0.045(3) -0.009(3) 0.010(2) -0.034(3)
C27 0.075(4) 0.047(3) 0.034(3) -0.006(2) 0.021(2) -0.030(3)
C28 0.082(4) 0.035(2) 0.039(3) 0.006(2) 0.024(3) -0.002(2)
C29 0.061(3) 0.027(2) 0.037(2) 0.0051(18) 0.017(2) -0.001(2)
C30 0.0272(18) 0.0197(17) 0.0215(18) 0.0009(14) 0.0017(15) 0.0064(14)
C31 0.036(2) 0.0260(19) 0.025(2) -0.0017(16) 0.0042(16) 0.0004(16)
C32 0.040(2) 0.033(2) 0.028(2) 0.0024(17) 0.0099(18) -0.0021(18)
C33 0.051(3) 0.039(2) 0.021(2) 0.0010(18) 0.0090(18) 0.005(2)
C34 0.051(3) 0.040(2) 0.025(2) -0.0041(18) -0.0020(19) -0.007(2)
C35 0.036(2) 0.031(2) 0.027(2) 0.0009(17) -0.0005(17) -0.0024(17)
C36 0.033(2) 0.0221(18) 0.0194(18) 0.0007(15) 0.0017(15) 0.0000(15)
C37 0.041(2) 0.025(2) 0.041(2) -0.0002(18) -0.0029(19) 0.0055(17)
C38 0.065(3) 0.022(2) 0.047(3) 0.0010(19) -0.008(2) 0.003(2)
C39 0.069(3) 0.030(2) 0.029(2) 0.0018(18) -0.001(2) -0.018(2)
C40 0.039(2) 0.039(2) 0.027(2) -0.0016(18) 0.0006(17) -0.0113(19)
C41 0.032(2) 0.027(2) 0.0245(19) -0.0012(16) 0.0032(16) 0.0003(16)
C42 0.044(2) 0.026(2) 0.041(2) -0.0020(18) 0.0042(19) 0.0103(18)
C43 0.041(2) 0.032(2) 0.035(2) -0.0116(18) 0.0025(18) 0.0153(19)
C44 0.050(3) 0.041(3) 0.043(3) -0.018(2) 0.009(2) 0.006(2)
C45 0.059(3) 0.045(3) 0.063(3) -0.004(3) 0.028(3) 0.016(2)
C46 0.051(3) 0.112(5) 0.039(3) -0.015(3) 0.012(2) 0.027(3)
C47 0.048(3) 0.166(7) 0.061(4) -0.071(4) 0.009(3) 0.003(4)
C48 0.043(3) 0.099(5) 0.067(4) -0.047(3) 0.013(3) -0.006(3)
C49 0.038(2) 0.029(2) 0.031(2) 0.0065(17) 0.0037(17) 0.0098(17)
C50 0.041(2) 0.032(2) 0.030(2) 0.0047(17) 0.0012(18) 0.0048(18)
C51 0.054(3) 0.045(3) 0.032(2) 0.002(2) 0.006(2) 0.006(2)
C52 0.070(3) 0.050(3) 0.044(3) 0.014(2) 0.017(2) 0.005(3)
C53 0.082(4) 0.037(3) 0.063(3) 0.018(3) 0.024(3) 0.004(3)
C54 0.069(3) 0.033(2) 0.048(3) 0.005(2) 0.016(2) 0.007(2)
C55 0.033(2) 0.034(2) 0.027(2) -0.0048(17) 0.0020(16) 0.0119(17)
C56 0.032(2) 0.036(2) 0.031(2) -0.0037(18) 0.0013(17) 0.0078(17)
C57 0.033(2) 0.049(3) 0.046(3) -0.003(2) 0.006(2) 0.002(2)
C58 0.029(2) 0.072(4) 0.051(3) -0.007(3) -0.001(2) 0.004(2)
C59 0.035(2) 0.070(3) 0.040(3) -0.006(2) -0.009(2) 0.020(2)
C60 0.045(2) 0.043(2) 0.030(2) -0.0015(19) 0.0000(19) 0.019(2)
C1S 0.077(4) 0.086(5) 0.075(4) -0.015(4) -0.015(3) 0.011(4)
C2S 0.063(9) 0.20(2) 0.107(13) 0.073(14) -0.030(9) 0.007(11)
Cl1S 0.0968(12) 0.0779(10) 0.0667(10) -0.0236(8) -0.0079(8) 0.0131(9)
Cl2S 0.0794(10) 0.0807(10) 0.0626(9) -0.0001(7) -0.0020(7) 0.0073(8)
Cl3S 0.0933(16) 0.204(3) 0.181(3) 0.076(2) -0.0577(17) -0.0204(18)
Cu1 0.0259(3) 0.0195(3) 0.0198(3) 0.0006(2) 0.0020(2) -0.0008(2)
F1 0.0428(17) 0.086(2) 0.146(4) -0.060(2) -0.0076(19) 0.0029(16)
F2 0.0422(18) 0.063(2) 0.211(5) -0.036(3) -0.020(2) 0.0091(16)
F3 0.131(4) 0.109(3) 0.102(3) 0.040(3) 0.026(3) 0.005(3)
F4 0.071(2) 0.058(2) 0.217(5) -0.037(3) -0.036(3) -0.0109(19)
F5 0.0499(17) 0.0445(17) 0.145(3) 0.0103(19) -0.0098(19) 0.0124(14)
F6 0.197(6) 0.242(8) 0.116(4) 0.061(5) 0.078(4) 0.049(6)
P1 0.0228(5) 0.0252(5) 0.0199(5) 0.0027(4) 0.0026(4) -0.0022(4)
P2 0.0339(5) 0.0297(5) 0.0205(5) -0.0024(4) 0.0022(4) -0.0123(4)
P3 0.0229(4) 0.0208(4) 0.0196(5) 0.0008(4) 0.0019(4) 0.0011(3)
P4 0.0342(5) 0.0221(5) 0.0262(5) 0.0007(4) 0.0039(4) 0.0074(4)
P1A 0.0316(6) 0.0365(6) 0.0788(9) -0.0044(6) -0.0041(6) -0.0018(5)

loop_
_atom_type_symbol
_atom_type_description
_atom_type_scat_dispersion_real
_atom_type_scat_dispersion_imag
_atom_type_scat_source
C C 0.0181 0.0091 'International Tables Vol C Tables 4.2.6.8 and 6.1.1.4'
H H 0.0000 0.0000 'International Tables Vol C Tables 4.2.6.8 and 6.1.1.4'
F F 0.0727 0.0534 'International Tables Vol C Tables 4.2.6.8 and 6.1.1.4'
P P 0.2955 0.4335 'International Tables Vol C Tables 4.2.6.8 and 6.1.1.4'
Cu Cu -1.9646 0.5888 'International Tables Vol C Tables 4.2.6.8 and 6.1.1.4'
Cl Cl 0.3639 0.7018 'International Tables Vol C Tables 4.2.6.8 and 6.1.1.4'

loop_
_geom_angle_atom_site_label_1
_geom_angle_atom_site_label_2
_geom_angle_atom_site_label_3
_geom_angle
_geom_angle_site_symmetry_1
_geom_angle_site_symmetry_3
_geom_angle_publ_flag
C2 C1 H1A 109.5 . . ?
C2 C1 H1B 109.5 . . ?
H1A C1 H1B 109.5 . . ?
C2 C1 H1C 109.5 . . ?
H1A C1 H1C 109.5 . . ?
H1B C1 H1C 109.5 . . ?
C1 C2 C4 107.0(3) . . ?
C1 C2 C5 106.2(3) . . ?
C4 C2 C5 113.1(3) . . ?
C1 C2 C3 106.5(3) . . ?
C4 C2 C3 111.9(3) . . ?
C5 C2 C3 111.6(3) . . ?
C2 C3 P1 117.1(3) . . ?
C2 C3 H3A 108.0 . . ?
P1 C3 H3A 108.0 . . ?
C2 C3 H3B 108.0 . . ?
P1 C3 H3B 108.0 . . ?
H3A C3 H3B 107.3 . . ?
C2 C4 P2 117.9(3) . . ?
C2 C4 H4A 107.8 . . ?
P2 C4 H4A 107.8 . . ?
C2 C4 H4B 107.8 . . ?
P2 C4 H4B 107.8 . . ?
H4A C4 H4B 107.2 . . ?
C2 C5 P3 118.2(2) . . ?
C2 C5 H5A 107.8 . . ?
P3 C5 H5A 107.8 . . ?
C2 C5 H5B 107.8 . . ?
P3 C5 H5B 107.8 . . ?
H5A C5 H5B 107.1 . . ?
C7 C6 C11 118.5(4) . . ?
C7 C6 P1 124.6(3) . . ?
C11 C6 P1 116.8(3) . . ?
C8 C7 C6 120.4(5) . . ?
C8 C7 H7 119.8 . . ?
C6 C7 H7 119.8 . . ?
C9 C8 C7 121.3(5) . . ?
C9 C8 H8 119.4 . . ?
C7 C8 H8 119.4 . . ?
C8 C9 C10 120.2(5) . . ?
C8 C9 H9 119.9 . . ?
C10 C9 H9 119.9 . . ?
C9 C10 C11 119.8(5) . . ?
C9 C10 H10 120.1 . . ?
C11 C10 H10 120.1 . . ?
C6 C11 C10 119.9(5) . . ?
C6 C11 H11 120.1 . . ?
C10 C11 H11 120.1 . . ?
C17 C12 C13 118.7(4) . . ?
C17 C12 P1 119.0(3) . . ?
C13 C12 P1 122.4(3) . . ?
C14 C13 C12 120.6(4) . . ?
C14 C13 H13 119.7 . . ?
C12 C13 H13 119.7 . . ?
C15 C14 C13 120.0(4) . . ?
C15 C14 H14 120.0 . . ?
C13 C14 H14 120.0 . . ?
C16 C15 C14 120.1(4) . . ?
C16 C15 H15 120.0 . . ?
C14 C15 H15 120.0 . . ?
C15 C16 C17 119.9(5) . . ?
C15 C16 H16 120.0 . . ?
C17 C16 H16 120.0 . . ?
C12 C17 C16 120.8(4) . . ?
C12 C17 H17 119.6 . . ?
C16 C17 H17 119.6 . . ?
C23 C18 C19 118.9(4) . . ?
C23 C18 P2 118.1(3) . . ?
C19 C18 P2 122.9(4) . . ?
C20 C19 C18 119.7(6) . . ?
C20 C19 H19 120.2 . . ?
C18 C19 H19 120.2 . . ?
C21 C20 C19 120.9(6) . . ?
C21 C20 H20 119.5 . . ?
C19 C20 H20 119.5 . . ?
C20 C21 C22 120.7(5) . . ?
C20 C21 H21 119.6 . . ?
C22 C21 H21 119.6 . . ?
C23 C22 C21 118.9(6) . . ?
C23 C22 H22 120.5 . . ?
C21 C22 H22 120.5 . . ?
C18 C23 C22 120.8(5) . . ?
C18 C23 H23 119.6 . . ?
C22 C23 H23 119.6 . . ?
C25 C24 C29 118.7(4) . . ?
C25 C24 P2 124.5(3) . . ?
C29 C24 P2 116.8(3) . . ?
C24 C25 C26 120.1(5) . . ?
C24 C25 H25 119.9 . . ?
C26 C25 H25 119.9 . . ?
C27 C26 C25 120.5(5) . . ?
C27 C26 H26 119.8 . . ?
C25 C26 H26 119.8 . . ?
C28 C27 C26 120.0(4) . . ?
C28 C27 H27 120.0 . . ?
C26 C27 H27 120.0 . . ?
C27 C28 C29 120.2(5) . . ?
C27 C28 H28 119.9 . . ?
C29 C28 H28 119.9 . . ?
C24 C29 C28 120.5(5) . . ?
C24 C29 H29 119.8 . . ?
C28 C29 H29 119.8 . . ?
C31 C30 C35 118.2(3) . . ?
C31 C30 P3 119.8(3) . . ?
C35 C30 P3 121.9(3) . . ?
C32 C31 C30 120.8(4) . . ?
C32 C31 H31 119.6 . . ?
C30 C31 H31 119.6 . . ?
C33 C32 C31 120.3(4) . . ?
C33 C32 H32 119.8 . . ?
C31 C32 H32 119.8 . . ?
C34 C33 C32 119.6(4) . . ?
C34 C33 H33 120.2 . . ?
C32 C33 H33 120.2 . . ?
C33 C34 C35 120.7(4) . . ?
C33 C34 H34 119.7 . . ?
C35 C34 H34 119.7 . . ?
C34 C35 C30 120.4(4) . . ?
C34 C35 H35 119.8 . . ?
C30 C35 H35 119.8 . . ?
C37 C36 C41 118.5(4) . . ?
C37 C36 P3 123.9(3) . . ?
C41 C36 P3 117.5(3) . . ?
C38 C37 C36 120.2(4) . . ?
C38 C37 H37 119.9 . . ?
C36 C37 H37 119.9 . . ?
C37 C38 C39 120.7(4) . . ?
C37 C38 H38 119.6 . . ?
C39 C38 H38 119.6 . . ?
C40 C39 C38 119.7(4) . . ?
C40 C39 H39 120.2 . . ?
C38 C39 H39 120.2 . . ?
C39 C40 C41 120.3(4) . . ?
C39 C40 H40 119.9 . . ?
C41 C40 H40 119.9 . . ?
C40 C41 C36 120.6(4) . . ?
C40 C41 H41 119.7 . . ?
C36 C41 H41 119.7 . . ?
C43 C42 P4 117.2(3) . . ?
C43 C42 H42A 108.0 . . ?
P4 C42 H42A 108.0 . . ?
C43 C42 H42B 108.0 . . ?
P4 C42 H42B 108.0 . . ?
H42A C42 H42B 107.2 . . ?
C48 C43 C44 117.6(4) . . ?
C48 C43 C42 118.9(4) . . ?
C44 C43 C42 123.3(4) . . ?
C43 C44 C45 121.4(5) . . ?
C43 C44 H44 119.3 . . ?
C45 C44 H44 119.3 . . ?
C46 C45 C44 120.0(5) . . ?
C46 C45 H45 120.0 . . ?
C44 C45 H45 120.0 . . ?
C47 C46 C45 119.1(5) . . ?
C47 C46 H46 120.5 . . ?
C45 C46 H46 120.5 . . ?
C46 C47 C48 120.7(5) . . ?
C46 C47 H47 119.7 . . ?
C48 C47 H47 119.7 . . ?
C43 C48 C47 121.0(6) . . ?
C43 C48 H48 119.5 . . ?
C47 C48 H48 119.5 . . ?
C50 C49 C54 118.2(4) . . ?
C50 C49 P4 117.8(3) . . ?
C54 C49 P4 123.8(3) . . ?
C51 C50 C49 121.9(4) . . ?
C51 C50 H50 119.0 . . ?
C49 C50 H50 119.0 . . ?
C50 C51 C52 119.1(4) . . ?
C50 C51 H51 120.5 . . ?
C52 C51 H51 120.5 . . ?
C53 C52 C51 120.0(4) . . ?
C53 C52 H52 120.0 . . ?
C51 C52 H52 120.0 . . ?
C52 C53 C54 121.1(5) . . ?
C52 C53 H53 119.5 . . ?
C54 C53 H53 119.5 . . ?
C49 C54 C53 119.6(4) . . ?
C49 C54 H54 120.2 . . ?
C53 C54 H54 120.2 . . ?
C56 C55 C60 118.7(4) . . ?
C56 C55 P4 119.2(3) . . ?
C60 C55 P4 121.4(3) . . ?
C55 C56 C57 121.4(4) . . ?
C55 C56 H56 119.3 . . ?
C57 C56 H56 119.3 . . ?
C58 C57 C56 119.0(4) . . ?
C58 C57 H57 120.5 . . ?
C56 C57 H57 120.5 . . ?
C59 C58 C57 120.5(4) . . ?
C59 C58 H58 119.8 . . ?
C57 C58 H58 119.8 . . ?
C58 C59 C60 120.6(4) . . ?
C58 C59 H59 119.7 . . ?
C60 C59 H59 119.7 . . ?
C59 C60 C55 119.7(4) . . ?
C59 C60 H60 120.1 . . ?
C55 C60 H60 120.1 . . ?
Cl2S C1S Cl1S 110.8(4) . . ?
Cl2S C1S H1S1 109.5 . . ?
Cl1S C1S H1S1 109.5 . . ?
Cl2S C1S H1S2 109.5 . . ?
Cl1S C1S H1S2 109.5 . . ?
H1S1 C1S H1S2 108.1 . . ?
Cl3S C2S Cl3S 119.3(7) 3_665 . ?
Cl3S C2S H2S1 107.5 3_665 . ?
Cl3S C2S H2S1 107.5 . . ?
Cl3S C2S H2S2 107.5 3_665 . ?
Cl3S C2S H2S2 107.5 . . ?
H2S1 C2S H2S2 107.0 . . ?
C2S Cl3S C2S 60.7(7) 3_665 . ?
P4 Cu1 P2 121.90(4) . . ?
P4 Cu1 P1 127.92(4) . . ?
P2 Cu1 P1 93.25(4) . . ?
P4 Cu1 P3 119.08(4) . . ?
P2 Cu1 P3 94.25(4) . . ?
P1 Cu1 P3 91.92(4) . . ?
C6 P1 C12 101.71(17) . . ?
C6 P1 C3 103.94(18) . . ?
C12 P1 C3 103.83(18) . . ?
C6 P1 Cu1 124.39(12) . . ?
C12 P1 Cu1 113.95(13) . . ?
C3 P1 Cu1 106.95(12) . . ?
C18 P2 C24 101.61(17) . . ?
C18 P2 C4 103.4(2) . . ?
C24 P2 C4 106.10(19) . . ?
C18 P2 Cu1 123.43(15) . . ?
C24 P2 Cu1 114.64(13) . . ?
C4 P2 Cu1 106.06(13) . . ?
C36 P3 C30 101.52(16) . . ?
C36 P3 C5 105.09(17) . . ?
C30 P3 C5 100.80(16) . . ?
C36 P3 Cu1 112.43(12) . . ?
C30 P3 Cu1 129.25(11) . . ?
C5 P3 Cu1 105.15(12) . . ?
C49 P4 C55 102.07(19) . . ?
C49 P4 C42 101.95(18) . . ?
C55 P4 C42 100.66(19) . . ?
C49 P4 Cu1 109.85(13) . . ?
C55 P4 Cu1 117.54(13) . . ?
C42 P4 Cu1 122.03(15) . . ?
F6 P1A F5 90.9(3) . . ?
F6 P1A F4 90.2(4) . . ?
F5 P1A F4 90.8(2) . . ?
F6 P1A F2 92.3(3) . . ?
F5 P1A F2 176.8(3) . . ?
F4 P1A F2 89.4(2) . . ?
F6 P1A F3 179.0(4) . . ?
F5 P1A F3 88.4(2) . . ?
F4 P1A F3 90.5(3) . . ?
F2 P1A F3 88.4(3) . . ?
F6 P1A F1 92.5(4) . . ?
F5 P1A F1 91.08(19) . . ?
F4 P1A F1 176.7(3) . . ?
F2 P1A F1 88.60(19) . . ?
F3 P1A F1 86.8(3) . . ?

loop_
_geom_bond_atom_site_label_1
_geom_bond_atom_site_label_2
_geom_bond_distance
_geom_bond_site_symmetry_2
_geom_bond_publ_flag
C1 C2 1.535(5) . ?
C1 H1A 0.9800 . ?
C1 H1B 0.9800 . ?
C1 H1C 0.9800 . ?
C2 C4 1.543(6) . ?
C2 C5 1.549(5) . ?
C2 C3 1.551(5) . ?
C3 P1 1.837(4) . ?
C3 H3A 0.9900 . ?
C3 H3B 0.9900 . ?
C4 P2 1.841(4) . ?
C4 H4A 0.9900 . ?
C4 H4B 0.9900 . ?
C5 P3 1.840(4) . ?
C5 H5A 0.9900 . ?
C5 H5B 0.9900 . ?
C6 C7 1.388(6) . ?
C6 C11 1.395(6) . ?
C6 P1 1.818(4) . ?
C7 C8 1.382(6) . ?
C7 H7 0.9500 . ?
C8 C9 1.339(9) . ?
C8 H8 0.9500 . ?
C9 C10 1.387(9) . ?
C9 H9 0.9500 . ?
C10 C11 1.397(7) . ?
C10 H10 0.9500 . ?
C11 H11 0.9500 . ?
C12 C17 1.384(6) . ?
C12 C13 1.390(6) . ?
C12 P1 1.826(4) . ?
C13 C14 1.381(6) . ?
C13 H13 0.9500 . ?
C14 C15 1.381(7) . ?
C14 H14 0.9500 . ?
C15 C16 1.373(7) . ?
C15 H15 0.9500 . ?
C16 C17 1.384(6) . ?
C16 H16 0.9500 . ?
C17 H17 0.9500 . ?
C18 C23 1.384(7) . ?
C18 C19 1.398(7) . ?
C18 P2 1.829(4) . ?
C19 C20 1.384(8) . ?
C19 H19 0.9500 . ?
C20 C21 1.347(9) . ?
C20 H20 0.9500 . ?
C21 C22 1.393(9) . ?
C21 H21 0.9500 . ?
C22 C23 1.388(6) . ?
C22 H22 0.9500 . ?
C23 H23 0.9500 . ?
C24 C25 1.377(6) . ?
C24 C29 1.388(6) . ?
C24 P2 1.833(4) . ?
C25 C26 1.397(6) . ?
C25 H25 0.9500 . ?
C26 C27 1.366(8) . ?
C26 H26 0.9500 . ?
C27 C28 1.363(8) . ?
C27 H27 0.9500 . ?
C28 C29 1.391(6) . ?
C28 H28 0.9500 . ?
C29 H29 0.9500 . ?
C30 C31 1.390(5) . ?
C30 C35 1.392(5) . ?
C30 P3 1.830(4) . ?
C31 C32 1.382(5) . ?
C31 H31 0.9500 . ?
C32 C33 1.374(6) . ?
C32 H32 0.9500 . ?
C33 C34 1.373(6) . ?
C33 H33 0.9500 . ?
C34 C35 1.384(6) . ?
C34 H34 0.9500 . ?
C35 H35 0.9500 . ?
C36 C37 1.389(5) . ?
C36 C41 1.390(5) . ?
C36 P3 1.822(4) . ?
C37 C38 1.379(6) . ?
C37 H37 0.9500 . ?
C38 C39 1.379(7) . ?
C38 H38 0.9500 . ?
C39 C40 1.365(6) . ?
C39 H39 0.9500 . ?
C40 C41 1.384(5) . ?
C40 H40 0.9500 . ?
C41 H41 0.9500 . ?
C42 C43 1.506(6) . ?
C42 P4 1.855(4) . ?
C42 H42A 0.9900 . ?
C42 H42B 0.9900 . ?
C43 C48 1.365(7) . ?
C43 C44 1.376(6) . ?
C44 C45 1.387(7) . ?
C44 H44 0.9500 . ?
C45 C46 1.364(8) . ?
C45 H45 0.9500 . ?
C46 C47 1.363(9) . ?
C46 H46 0.9500 . ?
C47 C48 1.390(8) . ?
C47 H47 0.9500 . ?
C48 H48 0.9500 . ?
C49 C50 1.387(6) . ?
C49 C54 1.388(6) . ?
C49 P4 1.825(4) . ?
C50 C51 1.375(6) . ?
C50 H50 0.9500 . ?
C51 C52 1.382(7) . ?
C51 H51 0.9500 . ?
C52 C53 1.362(7) . ?
C52 H52 0.9500 . ?
C53 C54 1.390(7) . ?
C53 H53 0.9500 . ?
C54 H54 0.9500 . ?
C55 C56 1.381(6) . ?
C55 C60 1.394(6) . ?
C55 P4 1.828(4) . ?
C56 C57 1.387(6) . ?
C56 H56 0.9500 . ?
C57 C58 1.376(7) . ?
C57 H57 0.9500 . ?
C58 C59 1.372(7) . ?
C58 H58 0.9500 . ?
C59 C60 1.384(7) . ?
C59 H59 0.9500 . ?
C60 H60 0.9500 . ?
C1S Cl2S 1.733(7) . ?
C1S Cl1S 1.784(7) . ?
C1S H1S1 0.9900 . ?
C1S H1S2 0.9900 . ?
C2S Cl3S 1.707(15) 3_665 ?
C2S Cl3S 1.759(9) . ?
C2S H2S1 0.9900 . ?
C2S H2S2 0.9900 . ?
Cl3S C2S 1.707(15) 3_665 ?
Cu1 P4 2.2648(11) . ?
Cu1 P2 2.2971(11) . ?
Cu1 P1 2.3041(10) . ?
Cu1 P3 2.3296(10) . ?
F1 P1A 1.585(3) . ?
F2 P1A 1.573(3) . ?
F3 P1A 1.584(4) . ?
F4 P1A 1.560(4) . ?
F5 P1A 1.553(3) . ?
F6 P1A 1.465(5) . ?
